data_7247700
loop_
_publ_author_name
'Ahmed, Muhammad Naeem'
'Akhtar, Maheen'
'Andleeb, Hina'
'Bashir, Muhammad Adnan'
'Ibrahim, Mahmoud A. A.'
'Sidhom, Peter A.'
'Arshad, Ifzan'
'Tahir, Muhammad Nawaz'
'Gil, Diego M.'
'Gomila, Rosa M.'
'Frontera, Antonio'

_publ_section_title
;
 Crystal engineering with 1,3,4-oxadiazole derivatives: on the importance
 of CH&#x22EF;N and CH&#x22EF;\p interactions
;
_journal_issue 48
_journal_name_full CrystEngComm
_journal_page_first 6710
_journal_page_last 6718
_journal_paper_doi 10.1039/D3CE00944K
_journal_volume 25
_journal_year 2023
_chemical_formula_iupac 'C19 H20 N2 O S'
_chemical_formula_moiety 'C19 H20 N2 O S'
_chemical_formula_sum 'C19 H20 N2 O S'
_chemical_formula_weight 324.43
_chemical_name_systematic
;
2-[(4-Tertbutylphenylmethyl)sulfanyl]-5-(phenyl)-1,3,4-oxadiazole
;
_space_group_crystal_system monoclinic
_space_group_IT_number 14
_space_group_name_Hall '-P 2ybc'
_space_group_name_H-M_alt 'P 1 21/c 1'
_atom_sites_solution_hydrogens geom
_atom_sites_solution_primary direct
_atom_sites_solution_secondary difmap
_audit_creation_method SHELXL-2019/2
_audit_update_record
;
2023-10-06 deposited with the CCDC.	2023-10-23 downloaded from the CCDC.
;
_cell_angle_alpha 90
_cell_angle_beta 97.9410(10)
_cell_angle_gamma 90
_cell_formula_units_Z 4
_cell_length_a 10.50070(10)
_cell_length_b 19.5547(2)
_cell_length_c 8.63490(10)
_cell_measurement_reflns_used 3204
_cell_measurement_temperature 296(2)
_cell_measurement_theta_max 76.398
_cell_measurement_theta_min 4.522
_cell_volume 1756.07(3)
_computing_cell_refinement 'SAINT (Bruker, 2007)'
_computing_data_collection 'APEX2 (Bruker, 2007)'
_computing_data_reduction 'SAINT (Bruker, 2007)'
_computing_molecular_graphics 'ORTEP-3 for Windows (Farrugia, 1997) and PLATON (Spek, 2009)'
_computing_publication_material
;
WinGX (Farrugia, 1999) and PLATON (Spek, 2009)
;
_computing_structure_refinement 'SHELXL-2019/2  (Sheldrick, 2019)'
_computing_structure_solution 'SHELXS97 (Sheldrick, 2008)'
_diffrn_ambient_temperature 296(2)
_diffrn_detector_area_resol_mean 7.93
_diffrn_measured_fraction_theta_full 0.999
_diffrn_measured_fraction_theta_max 0.975
_diffrn_measurement_device 'four-circle diffractometer'
_diffrn_measurement_device_type 'XtaLAB AFC11 (RINC): quarter-chi single'
_diffrn_measurement_method '\w scans'
_diffrn_radiation_monochromator mirror
_diffrn_radiation_type CuK\a
_diffrn_radiation_wavelength 1.54184
_diffrn_reflns_av_R_equivalents 0.0231
_diffrn_reflns_av_unetI/netI 0.0134
_diffrn_reflns_Laue_measured_fraction_full 0.999
_diffrn_reflns_Laue_measured_fraction_max 0.975
_diffrn_reflns_limit_h_max 13
_diffrn_reflns_limit_h_min -13
_diffrn_reflns_limit_k_max 24
_diffrn_reflns_limit_k_min -24
_diffrn_reflns_limit_l_max 10
_diffrn_reflns_limit_l_min -7
_diffrn_reflns_number 21438
_diffrn_reflns_point_group_measured_fraction_full 0.999
_diffrn_reflns_point_group_measured_fraction_max 0.975
_diffrn_reflns_theta_full 67.684
_diffrn_reflns_theta_max 76.398
_diffrn_reflns_theta_min 4.522
_diffrn_source 'Rotating-anode X-ray tube'
_diffrn_source_type 'Rigaku (Cu) X-ray Source'
_diffrn_standards_number 0
_exptl_absorpt_coefficient_mu 1.672
_exptl_absorpt_correction_T_max 0.615
_exptl_absorpt_correction_T_min 0.535
_exptl_absorpt_correction_type multi-scan
_exptl_absorpt_process_details
;
CrysAlisPro 1.171.42.73a (Rigaku Oxford Diffraction, 2022)
Empirical absorption correctionusing spherical harmonics,
implimented in SCALE3 ABSPACK scaling algorithm.
;
_exptl_crystal_colour 'light yellow'
_exptl_crystal_density_diffrn 1.227
_exptl_crystal_density_method 'not measured'
_exptl_crystal_description rod
_exptl_crystal_F_000 688
_exptl_crystal_size_max 0.36
_exptl_crystal_size_mid 0.24
_exptl_crystal_size_min 0.22
_refine_diff_density_max 0.185
_refine_diff_density_min -0.201
_refine_diff_density_rms 0.047
_refine_ls_extinction_coef 0.0062(8)
_refine_ls_extinction_expression Fc^*^=kFc[1+0.001xFc^2^\l^3^/sin(2\q)]^-1/4^
_refine_ls_extinction_method 'SHELXL-2019/2 (Sheldrick 2019)'
_refine_ls_goodness_of_fit_ref 1.090
_refine_ls_hydrogen_treatment constr
_refine_ls_matrix_type full
_refine_ls_number_parameters 219
_refine_ls_number_reflns 3589
_refine_ls_number_restraints 12
_refine_ls_restrained_S_all 1.099
_refine_ls_R_factor_all 0.0435
_refine_ls_R_factor_gt 0.0405
_refine_ls_shift/su_max 0.000
_refine_ls_shift/su_mean 0.000
_refine_ls_structure_factor_coef Fsqd
_refine_ls_weighting_details 'w=1/[\s^2^(Fo^2^)+(0.0717P)^2^+0.1517P] where P=(Fo^2^+2Fc^2^)/3'
_refine_ls_weighting_scheme calc
_refine_ls_wR_factor_gt 0.1194
_refine_ls_wR_factor_ref 0.1225
_reflns_number_gt 3204
_reflns_number_total 3589
_reflns_threshold_expression I>2\s(I)
_cod_data_source_file d3ce00944k2.cif
_cod_data_source_block 1_AUTO
_cod_depositor_comments 'Adding full bibliography for 7247700--7247701.cif.'
_cod_original_sg_symbol_H-M 'P 21/c'
_cod_database_code 7247700
_shelx_shelxl_version_number 2019/2
_shelx_space_group_comment
;
The symmetry employed for this shelxl refinement is uniquely defined
by the following loop, which should always be used as a source of
symmetry information in preference to the above space-group names.
They are only intended as comments.
;
_shelx_estimated_absorpt_t_min 0.584
_shelx_estimated_absorpt_t_max 0.710

loop_
_space_group_symop_operation_xyz
'x, y, z'
'-x, y+1/2, -z+1/2'
'-x, -y, -z'
'x, -y-1/2, z-1/2'

loop_
_atom_site_label
_atom_site_type_symbol
_atom_site_fract_x
_atom_site_fract_y
_atom_site_fract_z
_atom_site_U_iso_or_equiv
_atom_site_adp_type
_atom_site_occupancy
_atom_site_site_symmetry_order
_atom_site_calc_flag
_atom_site_refinement_flags_posn
_atom_site_refinement_flags_adp
_atom_site_refinement_flags_occupancy
_atom_site_disorder_assembly
_atom_site_disorder_group
S1 S 0.37626(4) 0.08594(2) 0.90287(4) 0.07390(18) Uani 1 1 d . . . . .
O1 O 0.50391(10) 0.08308(4) 1.19150(11) 0.0614(3) Uani 1 1 d . . . . .
N1 N 0.46216(13) 0.18777(6) 1.10569(14) 0.0705(3) Uani 1 1 d . . . . .
N2 N 0.52667(13) 0.19116(6) 1.25987(14) 0.0688(3) Uani 1 1 d . . . . .
C1 C 0.45108(13) 0.12410(7) 1.07252(15) 0.0579(3) Uani 1 1 d . . . . .
C2 C 0.54853(12) 0.12963(6) 1.30511(14) 0.0537(3) Uani 1 1 d . . . . .
C3 C 0.31872(17) 0.16459(8) 0.80480(17) 0.0725(4) Uani 1 1 d . . . . .
H3A H 0.270313 0.190481 0.872702 0.087 Uiso 1 1 calc R U . . .
H3B H 0.391843 0.192078 0.785663 0.087 Uiso 1 1 calc R U . . .
C4 C 0.23481(14) 0.15125(7) 0.65202(16) 0.0624(3) Uani 1 1 d . . . . .
C5 C 0.27365(13) 0.17191(7) 0.51348(16) 0.0607(3) Uani 1 1 d . . . . .
H5 H 0.355624 0.189978 0.513883 0.073 Uiso 1 1 calc R U . . .
C6 C 0.19223(13) 0.16615(7) 0.37343(15) 0.0584(3) Uani 1 1 d . . . . .
H6 H 0.220898 0.180673 0.281678 0.070 Uiso 1 1 calc R U . . .
C7 C 0.06956(13) 0.13944(7) 0.36611(15) 0.0587(3) Uani 1 1 d . . . . .
C8 C 0.03290(15) 0.11758(10) 0.50658(18) 0.0802(5) Uani 1 1 d . . . . .
H8 H -0.048367 0.098653 0.506399 0.096 Uiso 1 1 calc R U . . .
C9 C 0.11328(17) 0.12314(10) 0.64569(18) 0.0822(5) Uani 1 1 d . . . . .
H9 H 0.085507 0.107729 0.737274 0.099 Uiso 1 1 calc R U . . .
C10 C -0.02315(14) 0.13531(9) 0.21409(17) 0.0734(4) Uani 1 1 d D . . . .
C11A C 0.0407(2) 0.14867(19) 0.0716(2) 0.1137(10) Uani 0.869(3) 1 d D . P A 1
H11A H -0.021908 0.145429 -0.020326 0.171 Uiso 0.869(3) 1 calc R U P A 1
H11B H 0.077561 0.193675 0.078060 0.171 Uiso 0.869(3) 1 calc R U P A 1
H11C H 0.107180 0.115432 0.065963 0.171 Uiso 0.869(3) 1 calc R U P A 1
C12A C -0.0903(3) 0.06572(17) 0.2034(3) 0.1319(13) Uani 0.869(3) 1 d D . P A 1
H12A H -0.130208 0.058373 0.295479 0.198 Uiso 0.869(3) 1 calc R U P A 1
H12B H -0.154538 0.064737 0.112802 0.198 Uiso 0.869(3) 1 calc R U P A 1
H12C H -0.028140 0.030357 0.195055 0.198 Uiso 0.869(3) 1 calc R U P A 1
C13A C -0.1276(2) 0.19013(18) 0.2219(3) 0.1262(11) Uani 0.869(3) 1 d D . P A 1
H13A H -0.169364 0.182338 0.312435 0.189 Uiso 0.869(3) 1 calc R U P A 1
H13B H -0.088600 0.234635 0.228677 0.189 Uiso 0.869(3) 1 calc R U P A 1
H13C H -0.189749 0.187554 0.129515 0.189 Uiso 0.869(3) 1 calc R U P A 1
C11B C 0.0320(14) 0.0800(7) 0.1115(15) 0.1137(10) Uani 0.131(3) 1 d D . P A 2
H11D H 0.120597 0.089967 0.104852 0.171 Uiso 0.131(3) 1 calc R U P A 2
H11E H 0.025431 0.035819 0.158050 0.171 Uiso 0.131(3) 1 calc R U P A 2
H11F H -0.016102 0.080310 0.008571 0.171 Uiso 0.131(3) 1 calc R U P A 2
C12B C -0.1608(10) 0.1182(11) 0.222(2) 0.1319(13) Uani 0.131(3) 1 d D . P A 2
H12D H -0.207350 0.117453 0.118022 0.198 Uiso 0.131(3) 1 calc R U P A 2
H12E H -0.166035 0.074152 0.269424 0.198 Uiso 0.131(3) 1 calc R U P A 2
H12F H -0.197344 0.152133 0.282943 0.198 Uiso 0.131(3) 1 calc R U P A 2
C13B C -0.0212(15) 0.2036(6) 0.124(2) 0.1262(11) Uani 0.131(3) 1 d D . P A 2
H13D H 0.066188 0.216163 0.116916 0.189 Uiso 0.131(3) 1 calc R U P A 2
H13E H -0.067472 0.198295 0.020919 0.189 Uiso 0.131(3) 1 calc R U P A 2
H13F H -0.060972 0.238653 0.178685 0.189 Uiso 0.131(3) 1 calc R U P A 2
C14 C 0.61139(12) 0.10558(7) 1.45600(15) 0.0557(3) Uani 1 1 d . . . . .
C15 C 0.63772(15) 0.15220(8) 1.57733(18) 0.0705(4) Uani 1 1 d . . . . .
H15 H 0.615800 0.197984 1.561386 0.085 Uiso 1 1 calc R U . . .
C16 C 0.69612(19) 0.13057(10) 1.7208(2) 0.0874(5) Uani 1 1 d . . . . .
H16 H 0.713410 0.161642 1.802509 0.105 Uiso 1 1 calc R U . . .
C17 C 0.72935(19) 0.06248(11) 1.7439(2) 0.0922(5) Uani 1 1 d . . . . .
H17 H 0.769078 0.047978 1.841261 0.111 Uiso 1 1 calc R U . . .
C18 C 0.70429(17) 0.01654(9) 1.6249(2) 0.0840(5) Uani 1 1 d . . . . .
H18 H 0.727490 -0.029059 1.641357 0.101 Uiso 1 1 calc R U . . .
C19 C 0.64463(14) 0.03738(7) 1.48021(17) 0.0668(4) Uani 1 1 d . . . . .
H19 H 0.626815 0.005899 1.399403 0.080 Uiso 1 1 calc R U . . .

loop_
_atom_site_aniso_label
_atom_site_aniso_U_11
_atom_site_aniso_U_22
_atom_site_aniso_U_33
_atom_site_aniso_U_23
_atom_site_aniso_U_13
_atom_site_aniso_U_12
S1 0.1025(3) 0.0567(2) 0.0565(2) -0.00616(13) -0.01017(19) 0.00235(16)
O1 0.0762(6) 0.0493(5) 0.0548(5) 0.0001(3) -0.0043(4) 0.0028(4)
N1 0.0941(8) 0.0536(6) 0.0576(6) 0.0006(5) -0.0116(6) 0.0038(6)
N2 0.0895(8) 0.0527(6) 0.0583(6) -0.0012(5) -0.0109(6) 0.0034(5)
C1 0.0680(7) 0.0535(7) 0.0500(6) 0.0010(5) 0.0010(5) 0.0031(5)
C2 0.0553(6) 0.0521(6) 0.0525(6) -0.0026(5) 0.0034(5) 0.0013(5)
C3 0.0970(11) 0.0589(8) 0.0555(8) 0.0005(6) -0.0113(7) -0.0039(7)
C4 0.0763(8) 0.0569(7) 0.0508(7) -0.0003(5) -0.0023(6) -0.0043(6)
C5 0.0610(7) 0.0602(7) 0.0592(7) 0.0010(6) 0.0024(6) -0.0072(6)
C6 0.0625(7) 0.0640(8) 0.0487(6) 0.0038(5) 0.0079(5) -0.0061(6)
C7 0.0590(7) 0.0670(8) 0.0497(7) -0.0014(5) 0.0056(5) -0.0027(6)
C8 0.0691(9) 0.1147(13) 0.0570(8) 0.0032(8) 0.0090(7) -0.0272(9)
C9 0.0903(11) 0.1072(13) 0.0495(7) 0.0057(8) 0.0111(7) -0.0255(9)
C10 0.0640(8) 0.0970(12) 0.0565(8) 0.0004(7) -0.0008(6) -0.0092(7)
C11A 0.0891(14) 0.204(3) 0.0452(9) 0.0062(13) -0.0005(9) -0.0227(17)
C12A 0.155(3) 0.153(3) 0.0784(14) -0.0099(17) -0.0192(15) -0.077(2)
C13A 0.0872(15) 0.188(3) 0.0964(17) 0.0072(18) -0.0129(12) 0.0374(18)
C11B 0.0891(14) 0.204(3) 0.0452(9) 0.0062(13) -0.0005(9) -0.0227(17)
C12B 0.155(3) 0.153(3) 0.0784(14) -0.0099(17) -0.0192(15) -0.077(2)
C13B 0.0872(15) 0.188(3) 0.0964(17) 0.0072(18) -0.0129(12) 0.0374(18)
C14 0.0521(6) 0.0586(7) 0.0548(7) 0.0016(5) 0.0013(5) 0.0004(5)
C15 0.0772(9) 0.0644(8) 0.0655(8) -0.0047(6) -0.0057(7) 0.0023(6)
C16 0.0990(12) 0.0915(12) 0.0638(9) -0.0091(8) -0.0171(8) -0.0048(9)
C17 0.0982(12) 0.1009(13) 0.0685(10) 0.0179(9) -0.0205(9) 0.0001(10)
C18 0.0913(11) 0.0709(9) 0.0830(10) 0.0174(8) -0.0127(8) 0.0064(8)
C19 0.0727(8) 0.0591(8) 0.0650(8) 0.0022(6) -0.0030(6) 0.0031(6)

loop_
_atom_type_symbol
_atom_type_description
_atom_type_scat_dispersion_real
_atom_type_scat_dispersion_imag
_atom_type_scat_source
C C 0.0033 0.0016 'International Tables Vol C Tables 4.2.6.8 and 6.1.1.4'
H H 0.0000 0.0000 'International Tables Vol C Tables 4.2.6.8 and 6.1.1.4'
N N 0.0061 0.0033 'International Tables Vol C Tables 4.2.6.8 and 6.1.1.4'
O O 0.0106 0.0060 'International Tables Vol C Tables 4.2.6.8 and 6.1.1.4'
S S 0.1246 0.1234 'International Tables Vol C Tables 4.2.6.8 and 6.1.1.4'

loop_
_geom_angle_atom_site_label_1
_geom_angle_atom_site_label_2
_geom_angle_atom_site_label_3
_geom_angle
_geom_angle_site_symmetry_1
_geom_angle_site_symmetry_3
_geom_angle_publ_flag
C1 S1 C3 96.44(6) . . ?
C1 O1 C2 102.25(10) . . ?
C1 N1 N2 105.92(11) . . ?
C2 N2 N1 106.70(11) . . ?
N1 C1 O1 112.95(11) . . ?
N1 C1 S1 128.69(10) . . ?
O1 C1 S1 118.34(9) . . ?
N2 C2 O1 112.17(11) . . ?
N2 C2 C14 128.25(12) . . ?
O1 C2 C14 119.58(11) . . ?
C4 C3 S1 112.24(10) . . ?
C4 C3 H3A 109.2 . . ?
S1 C3 H3A 109.2 . . ?
C4 C3 H3B 109.2 . . ?
S1 C3 H3B 109.2 . . ?
H3A C3 H3B 107.9 . . ?
C5 C4 C9 117.69(13) . . ?
C5 C4 C3 120.21(13) . . ?
C9 C4 C3 121.92(14) . . ?
C4 C5 C6 120.88(12) . . ?
C4 C5 H5 119.6 . . ?
C6 C5 H5 119.6 . . ?
C7 C6 C5 121.93(12) . . ?
C7 C6 H6 119.0 . . ?
C5 C6 H6 119.0 . . ?
C6 C7 C8 116.41(12) . . ?
C6 C7 C10 122.62(12) . . ?
C8 C7 C10 120.95(12) . . ?
C9 C8 C7 121.88(14) . . ?
C9 C8 H8 119.1 . . ?
C7 C8 H8 119.1 . . ?
C8 C9 C4 121.19(14) . . ?
C8 C9 H9 119.4 . . ?
C4 C9 H9 119.4 . . ?
C12B C10 C7 118.7(7) . . ?
C11A C10 C7 113.06(13) . . ?
C11A C10 C12A 111.0(2) . . ?
C7 C10 C12A 109.47(16) . . ?
C11A C10 C13A 108.4(2) . . ?
C7 C10 C13A 107.39(15) . . ?
C12A C10 C13A 107.3(2) . . ?
C12B C10 C13B 107.2(9) . . ?
C7 C10 C13B 109.6(6) . . ?
C12B C10 C11B 107.9(8) . . ?
C7 C10 C11B 106.4(5) . . ?
C13B C10 C11B 106.3(8) . . ?
C10 C11A H11A 109.5 . . ?
C10 C11A H11B 109.5 . . ?
H11A C11A H11B 109.5 . . ?
C10 C11A H11C 109.5 . . ?
H11A C11A H11C 109.5 . . ?
H11B C11A H11C 109.5 . . ?
C10 C12A H12A 109.5 . . ?
C10 C12A H12B 109.5 . . ?
H12A C12A H12B 109.5 . . ?
C10 C12A H12C 109.5 . . ?
H12A C12A H12C 109.5 . . ?
H12B C12A H12C 109.5 . . ?
C10 C13A H13A 109.5 . . ?
C10 C13A H13B 109.5 . . ?
H13A C13A H13B 109.5 . . ?
C10 C13A H13C 109.5 . . ?
H13A C13A H13C 109.5 . . ?
H13B C13A H13C 109.5 . . ?
C10 C11B H11D 109.5 . . ?
C10 C11B H11E 109.5 . . ?
H11D C11B H11E 109.5 . . ?
C10 C11B H11F 109.5 . . ?
H11D C11B H11F 109.5 . . ?
H11E C11B H11F 109.5 . . ?
C10 C12B H12D 109.5 . . ?
C10 C12B H12E 109.5 . . ?
H12D C12B H12E 109.5 . . ?
C10 C12B H12F 109.5 . . ?
H12D C12B H12F 109.5 . . ?
H12E C12B H12F 109.5 . . ?
C10 C13B H13D 109.5 . . ?
C10 C13B H13E 109.5 . . ?
H13D C13B H13E 109.5 . . ?
C10 C13B H13F 109.5 . . ?
H13D C13B H13F 109.5 . . ?
H13E C13B H13F 109.5 . . ?
C19 C14 C15 119.88(13) . . ?
C19 C14 C2 121.29(12) . . ?
C15 C14 C2 118.83(12) . . ?
C16 C15 C14 119.82(15) . . ?
C16 C15 H15 120.1 . . ?
C14 C15 H15 120.1 . . ?
C15 C16 C17 119.96(16) . . ?
C15 C16 H16 120.0 . . ?
C17 C16 H16 120.0 . . ?
C18 C17 C16 120.48(15) . . ?
C18 C17 H17 119.8 . . ?
C16 C17 H17 119.8 . . ?
C17 C18 C19 120.27(16) . . ?
C17 C18 H18 119.9 . . ?
C19 C18 H18 119.9 . . ?
C18 C19 C14 119.60(14) . . ?
C18 C19 H19 120.2 . . ?
C14 C19 H19 120.2 . . ?

loop_
_geom_bond_atom_site_label_1
_geom_bond_atom_site_label_2
_geom_bond_distance
_geom_bond_site_symmetry_2
_geom_bond_publ_flag
S1 C1 1.7327(13) . ?
S1 C3 1.8183(15) . ?
O1 C1 1.3598(15) . ?
O1 C2 1.3724(15) . ?
N1 C1 1.2793(17) . ?
N1 N2 1.4094(17) . ?
N2 C2 1.2761(16) . ?
C2 C14 1.4549(17) . ?
C3 C4 1.5046(18) . ?
C3 H3A 0.9700 . ?
C3 H3B 0.9700 . ?
C4 C5 1.3768(19) . ?
C4 C9 1.384(2) . ?
C5 C6 1.3857(18) . ?
C5 H5 0.9300 . ?
C6 C7 1.3833(19) . ?
C6 H6 0.9300 . ?
C7 C8 1.390(2) . ?
C7 C10 1.5246(19) . ?
C8 C9 1.374(2) . ?
C8 H8 0.9300 . ?
C9 H9 0.9300 . ?
C10 C12B 1.493(9) . ?
C10 C11A 1.503(2) . ?
C10 C12A 1.529(3) . ?
C10 C13A 1.541(3) . ?
C10 C13B 1.546(9) . ?
C10 C11B 1.558(8) . ?
C11A H11A 0.9600 . ?
C11A H11B 0.9600 . ?
C11A H11C 0.9600 . ?
C12A H12A 0.9600 . ?
C12A H12B 0.9600 . ?
C12A H12C 0.9600 . ?
C13A H13A 0.9600 . ?
C13A H13B 0.9600 . ?
C13A H13C 0.9600 . ?
C11B H11D 0.9600 . ?
C11B H11E 0.9600 . ?
C11B H11F 0.9600 . ?
C12B H12D 0.9600 . ?
C12B H12E 0.9600 . ?
C12B H12F 0.9600 . ?
C13B H13D 0.9600 . ?
C13B H13E 0.9600 . ?
C13B H13F 0.9600 . ?
C14 C19 1.3870(19) . ?
C14 C15 1.3874(19) . ?
C15 C16 1.371(2) . ?
C15 H15 0.9300 . ?
C16 C17 1.384(3) . ?
C16 H16 0.9300 . ?
C17 C18 1.362(3) . ?
C17 H17 0.9300 . ?
C18 C19 1.380(2) . ?
C18 H18 0.9300 . ?
C19 H19 0.9300 . ?

loop_
_geom_torsion_atom_site_label_1
_geom_torsion_atom_site_label_2
_geom_torsion_atom_site_label_3
_geom_torsion_atom_site_label_4
_geom_torsion
_geom_torsion_site_symmetry_1
_geom_torsion_site_symmetry_2
_geom_torsion_site_symmetry_3
_geom_torsion_site_symmetry_4
_geom_torsion_publ_flag
C1 N1 N2 C2 0.07(17) . . . . ?
N2 N1 C1 O1 -0.50(17) . . . . ?
N2 N1 C1 S1 177.76(11) . . . . ?
C2 O1 C1 N1 0.70(15) . . . . ?
C2 O1 C1 S1 -177.76(9) . . . . ?
C3 S1 C1 N1 -2.43(16) . . . . ?
C3 S1 C1 O1 175.75(11) . . . . ?
N1 N2 C2 O1 0.38(16) . . . . ?
N1 N2 C2 C14 -179.24(12) . . . . ?
C1 O1 C2 N2 -0.64(15) . . . . ?
C1 O1 C2 C14 179.01(11) . . . . ?
C1 S1 C3 C4 -174.65(12) . . . . ?
S1 C3 C4 C5 -115.41(14) . . . . ?
S1 C3 C4 C9 69.71(19) . . . . ?
C9 C4 C5 C6 1.5(2) . . . . ?
C3 C4 C5 C6 -173.56(13) . . . . ?
C4 C5 C6 C7 -0.2(2) . . . . ?
C5 C6 C7 C8 -1.0(2) . . . . ?
C5 C6 C7 C10 177.52(14) . . . . ?
C6 C7 C8 C9 1.0(3) . . . . ?
C10 C7 C8 C9 -177.60(17) . . . . ?
C7 C8 C9 C4 0.3(3) . . . . ?
C5 C4 C9 C8 -1.6(3) . . . . ?
C3 C4 C9 C8 173.42(17) . . . . ?
C6 C7 C10 C12B -168.5(10) . . . . ?
C8 C7 C10 C12B 9.9(10) . . . . ?
C6 C7 C10 C11A 12.3(3) . . . . ?
C8 C7 C10 C11A -169.2(2) . . . . ?
C6 C7 C10 C12A 136.7(2) . . . . ?
C8 C7 C10 C12A -44.9(3) . . . . ?
C6 C7 C10 C13A -107.2(2) . . . . ?
C8 C7 C10 C13A 71.3(2) . . . . ?
C6 C7 C10 C13B -45.0(7) . . . . ?
C8 C7 C10 C13B 133.5(7) . . . . ?
C6 C7 C10 C11B 69.6(7) . . . . ?
C8 C7 C10 C11B -111.9(7) . . . . ?
N2 C2 C14 C19 -170.61(15) . . . . ?
O1 C2 C14 C19 9.80(19) . . . . ?
N2 C2 C14 C15 9.6(2) . . . . ?
O1 C2 C14 C15 -169.97(12) . . . . ?
C19 C14 C15 C16 -0.2(2) . . . . ?
C2 C14 C15 C16 179.57(15) . . . . ?
C14 C15 C16 C17 0.4(3) . . . . ?
C15 C16 C17 C18 -0.1(3) . . . . ?
C16 C17 C18 C19 -0.4(3) . . . . ?
C17 C18 C19 C14 0.6(3) . . . . ?
C15 C14 C19 C18 -0.3(2) . . . . ?
C2 C14 C19 C18 179.92(14) . . . . ?
